data_8104776
loop_
_publ_author_name
'Dan, Yan Rong'
'Gan, Lin Ling'
'Yu, Yu'

_publ_section_title
;
 Crystal structure of
 2-methoxy-4b,5,14,15-tetrahydro-6H-isoquinolino[2&#x2032;,1&#x2032;:1,6]
 pyrazino[2,3-b]quinoxaline, C19H18N4O
;
_journal_issue 3
_journal_name_full 'Zeitschrift f\"ur Kristallographie - New Crystal Structures'
_journal_page_first 595
_journal_page_last 597
_journal_paper_doi 10.1515/ncrs-2021-0008
_journal_volume 236
_journal_year 2021
_chemical_formula_moiety 'C19 H18 N4 O'
_chemical_formula_sum 'C19 H18 N4 O'
_chemical_formula_weight 318.37
_space_group_crystal_system monoclinic
_space_group_IT_number 14
_space_group_name_Hall '-P 2ybc'
_space_group_name_H-M_alt 'P 1 21/c 1'
_atom_sites_solution_hydrogens geom
_atom_sites_solution_primary dual
_cell_angle_alpha 90
_cell_angle_beta 118.51(2)
_cell_angle_gamma 90
_cell_formula_units_Z 4
_cell_length_a 11.3744(16)
_cell_length_b 13.7367(15)
_cell_length_c 11.208(2)
_cell_measurement_reflns_used 3242
_cell_measurement_temperature 100.00(10)
_cell_measurement_theta_max 28.9920
_cell_measurement_theta_min 3.5810
_cell_volume 1538.9(5)
_computing_cell_refinement 'CrysAlisPro 1.171.38.43f (Rigaku OD, 2015)'
_computing_data_collection 'CrysAlisPro 1.171.38.43f (Rigaku OD, 2015)'
_computing_data_reduction 'CrysAlisPro 1.171.38.43f (Rigaku OD, 2015)'
_computing_molecular_graphics 'Olex2 (Dolomanov et al., 2009)'
_computing_publication_material 'Olex2 (Dolomanov et al., 2009)'
_computing_structure_refinement 'ShelXL (Sheldrick, 2015)'
_computing_structure_solution 'ShelXT (Sheldrick, 2015)'
_diffrn_ambient_environment N~2~
_diffrn_ambient_temperature 100.00(10)
_diffrn_detector 'CCD plate'
_diffrn_detector_area_resol_mean 5.2684
_diffrn_detector_type AtlasS2
_diffrn_measured_fraction_theta_full 0.981
_diffrn_measured_fraction_theta_max 0.820
_diffrn_measurement_details
;
List of Runs (angles in degrees, time in seconds):

  # Type    Start    End  Width  t~exp~   \w     \q     \k     \f   Frames
--------------------------------------------------------------------------
  1  \w    -15.00  76.00   1.00    4.00    --   11.74  57.00 -90.00   91
  2  \w    -35.00  62.00   1.00    4.00    --  -11.59  57.00 120.00   97
;
_diffrn_measurement_device 'four-circle diffractometer'
_diffrn_measurement_device_type 'SuperNova, Dual, Cu at zero, AtlasS2'
_diffrn_measurement_method '\w scans'
_diffrn_orient_matrix_type 'CrysAlisPro convention (1999,Acta A55,543-557)'
_diffrn_orient_matrix_UB_11 0.0113756000
_diffrn_orient_matrix_UB_12 -0.0478210000
_diffrn_orient_matrix_UB_13 -0.0156246000
_diffrn_orient_matrix_UB_21 -0.0700179000
_diffrn_orient_matrix_UB_22 -0.0086132000
_diffrn_orient_matrix_UB_23 -0.0349391000
_diffrn_orient_matrix_UB_31 -0.0028620000
_diffrn_orient_matrix_UB_32 0.0170604000
_diffrn_orient_matrix_UB_33 -0.0611630000
_diffrn_radiation_monochromator mirror
_diffrn_radiation_probe x-ray
_diffrn_radiation_type MoK\a
_diffrn_radiation_wavelength 0.71073
_diffrn_reflns_av_R_equivalents 0.0221
_diffrn_reflns_av_unetI/netI 0.0332
_diffrn_reflns_Laue_measured_fraction_full 0.981
_diffrn_reflns_Laue_measured_fraction_max 0.820
_diffrn_reflns_limit_h_max 10
_diffrn_reflns_limit_h_min -15
_diffrn_reflns_limit_k_max 18
_diffrn_reflns_limit_k_min -18
_diffrn_reflns_limit_l_max 13
_diffrn_reflns_limit_l_min -13
_diffrn_reflns_number 7653
_diffrn_reflns_point_group_measured_fraction_full 0.981
_diffrn_reflns_point_group_measured_fraction_max 0.820
_diffrn_reflns_theta_full 25.242
_diffrn_reflns_theta_max 29.576
_diffrn_reflns_theta_min 2.037
_diffrn_source 'micro-focus sealed X-ray tube'
_diffrn_source_type 'SuperNova (Mo) X-ray Source'
_exptl_absorpt_coefficient_mu 0.089
_exptl_absorpt_correction_T_max 1.00000
_exptl_absorpt_correction_T_min 0.63300
_exptl_absorpt_correction_type multi-scan
_exptl_absorpt_process_details
;
CrysAlisPro 1.171.38.43f (Rigaku Oxford Diffraction, 2015)
Empirical absorption correction using spherical harmonics,
 implemented in SCALE3 ABSPACK scaling algorithm.
;
_exptl_crystal_colour colourless
_exptl_crystal_colour_primary colourless
_exptl_crystal_density_diffrn 1.374
_exptl_crystal_description block
_exptl_crystal_F_000 672
_exptl_crystal_size_max 0.13
_exptl_crystal_size_mid 0.12
_exptl_crystal_size_min 0.11
_refine_diff_density_max 0.286
_refine_diff_density_min -0.321
_refine_diff_density_rms 0.053
_refine_ls_extinction_coef .
_refine_ls_extinction_method none
_refine_ls_goodness_of_fit_ref 1.030
_refine_ls_hydrogen_treatment constr
_refine_ls_matrix_type full
_refine_ls_number_parameters 218
_refine_ls_number_reflns 3540
_refine_ls_number_restraints 0
_refine_ls_restrained_S_all 1.030
_refine_ls_R_factor_all 0.0623
_refine_ls_R_factor_gt 0.0494
_refine_ls_shift/su_max 0.000
_refine_ls_shift/su_mean 0.000
_refine_ls_structure_factor_coef Fsqd
_refine_ls_weighting_details 'w=1/[\s^2^(Fo^2^)+(0.0610P)^2^+0.4159P] where P=(Fo^2^+2Fc^2^)/3'
_refine_ls_weighting_scheme calc
_refine_ls_wR_factor_gt 0.1223
_refine_ls_wR_factor_ref 0.1327
_reflns_Friedel_coverage 0.000
_reflns_Friedel_fraction_full .
_reflns_Friedel_fraction_max .
_reflns_number_gt 2835
_reflns_number_total 3540
_reflns_threshold_expression 'I > 2\s(I)'
_cod_data_source_file suppl_j_ncrs-2021-0008_suppl.cif
_cod_data_source_block gll_3
_cod_database_code 8104776
_shelx_space_group_comment
;
The symmetry employed for this shelxl refinement is uniquely defined
by the following loop, which should always be used as a source of
symmetry information in preference to the above space-group names.
They are only intended as comments.
;
_reflns_odcompleteness_completeness 96.96
_reflns_odcompleteness_iscentric 1
_reflns_odcompleteness_theta 26.32
_olex2_refinement_description
;
1. Fixed Uiso
 At 1.2 times of:
  All C(H) groups, All C(H,H) groups, All N(H) groups
 At 1.5 times of:
  All C(H,H,H) groups
2.a Ternary CH refined with riding coordinates:
 C10(H10)
2.b Secondary CH2 refined with riding coordinates:
 C9(H9a,H9b), C13(H13a,H13b), C14(H14a,H14b)
2.c Aromatic/amide H refined with riding coordinates:
 N3(H3), C18(H18), C5(H5), C15(H15), C16(H16), C2(H2), C3(H3a), C4(H4)
2.d Idealised Me refined as rotating group:
 C19(H19a,H19b,H19c)
;
_olex2_date_sample_data_collection 2018-05-30
_olex2_submission_special_instructions 'No special instructions were received'
_oxdiff_exptl_absorpt_empirical_details
;
Empirical correction (ABSPACK) includes:
- Absorption correction using spherical harmonics
- Frame scaling
- Detector area scaling
;
_oxdiff_exptl_absorpt_empirical_full_max 1.693
_oxdiff_exptl_absorpt_empirical_full_min 0.594

loop_
_space_group_symop_operation_xyz
'x, y, z'
'-x, y+1/2, -z+1/2'
'-x, -y, -z'
'x, -y-1/2, z-1/2'

loop_
_atom_site_label
_atom_site_type_symbol
_atom_site_fract_x
_atom_site_fract_y
_atom_site_fract_z
_atom_site_U_iso_or_equiv
_atom_site_adp_type
_atom_site_occupancy
_atom_site_site_symmetry_order
_atom_site_calc_flag
_atom_site_refinement_flags_posn
_atom_site_refinement_flags_adp
_atom_site_refinement_flags_occupancy
_atom_site_disorder_assembly
_atom_site_disorder_group
C1 C 0.39065(13) 0.84986(11) 0.25330(14) 0.0238(3) Uani 1 1 d . . . . .
C2 C 0.30697(15) 0.90012(11) 0.13258(15) 0.0288(3) Uani 1 1 d . . . . .
H2 H 0.292603 0.966470 0.136004 0.035 Uiso 1 1 calc R . . . .
C3 C 0.24604(14) 0.85250(11) 0.00945(15) 0.0286(3) Uani 1 1 d . . . . .
H3A H 0.191521 0.886703 -0.069535 0.034 Uiso 1 1 calc R . . . .
C4 C 0.26645(14) 0.75258(11) 0.00364(15) 0.0269(3) Uani 1 1 d . . . . .
H4 H 0.226251 0.720477 -0.079486 0.032 Uiso 1 1 calc R . . . .
C5 C 0.34577(13) 0.70171(11) 0.12046(15) 0.0251(3) Uani 1 1 d . . . . .
H5 H 0.358139 0.635177 0.115738 0.030 Uiso 1 1 calc R . . . .
C6 C 0.40854(13) 0.74907(10) 0.24724(14) 0.0224(3) Uani 1 1 d . . . . .
C7 C 0.55751(13) 0.74505(10) 0.47618(14) 0.0216(3) Uani 1 1 d . . . . .
C8 C 0.54294(13) 0.85032(10) 0.48242(14) 0.0222(3) Uani 1 1 d . . . . .
C9 C 0.69934(13) 0.84621(10) 0.72710(14) 0.0235(3) Uani 1 1 d . . . . .
H9A H 0.646656 0.833814 0.772659 0.028 Uiso 1 1 calc R . . . .
H9B H 0.774680 0.886747 0.786098 0.028 Uiso 1 1 calc R . . . .
C10 C 0.75064(13) 0.75025(10) 0.70240(14) 0.0240(3) Uani 1 1 d . . . . .
H10 H 0.816517 0.763871 0.671741 0.029 Uiso 1 1 calc R . . . .
C11 C 0.81795(13) 0.69200(10) 0.83349(14) 0.0223(3) Uani 1 1 d . . . . .
C12 C 0.77887(13) 0.59798(10) 0.84365(14) 0.0219(3) Uani 1 1 d . . . . .
C13 C 0.67435(13) 0.54580(10) 0.71899(14) 0.0244(3) Uani 1 1 d . . . . .
H13A H 0.589174 0.547550 0.719157 0.029 Uiso 1 1 calc R . . . .
H13B H 0.700021 0.478155 0.721848 0.029 Uiso 1 1 calc R . . . .
C14 C 0.65894(14) 0.59233(10) 0.58978(14) 0.0249(3) Uani 1 1 d . . . . .
H14A H 0.738714 0.581000 0.581137 0.030 Uiso 1 1 calc R . . . .
H14B H 0.583280 0.563860 0.511659 0.030 Uiso 1 1 calc R . . . .
C15 C 0.92445(13) 0.73421(11) 0.94883(15) 0.0258(3) Uani 1 1 d . . . . .
H15 H 0.954642 0.795785 0.941912 0.031 Uiso 1 1 calc R . . . .
C16 C 0.98513(13) 0.68632(11) 1.07199(15) 0.0262(3) Uani 1 1 d . . . . .
H16 H 1.055712 0.715293 1.146952 0.031 Uiso 1 1 calc R . . . .
C17 C 0.93996(13) 0.59441(11) 1.08320(14) 0.0246(3) Uani 1 1 d . . . . .
C18 C 0.83964(13) 0.54971(10) 0.96884(14) 0.0233(3) Uani 1 1 d . . . . .
H18 H 0.812477 0.486993 0.975435 0.028 Uiso 1 1 calc R . . . .
C19 C 0.95060(15) 0.46229(12) 1.22612(16) 0.0321(4) Uani 1 1 d . . . . .
H19A H 0.967454 0.414195 1.173985 0.048 Uiso 1 1 calc GR . . . .
H19B H 0.856051 0.466950 1.194274 0.048 Uiso 1 1 calc GR . . . .
H19C H 0.994858 0.443794 1.320114 0.048 Uiso 1 1 calc GR . . . .
N1 N 0.45855(12) 0.90011(9) 0.37459(12) 0.0248(3) Uani 1 1 d . . . . .
N2 N 0.49226(11) 0.69680(8) 0.36234(12) 0.0227(3) Uani 1 1 d . . . . .
N3 N 0.61789(12) 0.89751(8) 0.60090(12) 0.0250(3) Uani 1 1 d . . . . .
H3 H 0.617244 0.960108 0.601431 0.030 Uiso 1 1 calc R . . . .
N4 N 0.63793(11) 0.69668(8) 0.59505(12) 0.0231(3) Uani 1 1 d . . . . .
O1 O 1.00010(10) 0.55401(8) 1.21128(10) 0.0312(3) Uani 1 1 d . . . . .

loop_
_atom_site_aniso_label
_atom_site_aniso_U_11
_atom_site_aniso_U_22
_atom_site_aniso_U_33
_atom_site_aniso_U_23
_atom_site_aniso_U_13
_atom_site_aniso_U_12
O1 0.0289(5) 0.0310(6) 0.0254(6) -0.0002(4) 0.0063(4) 0.0005(4)
N2 0.0236(6) 0.0207(6) 0.0247(7) -0.0014(5) 0.0123(5) -0.0012(4)
N4 0.0263(6) 0.0166(6) 0.0233(7) -0.0025(5) 0.0093(5) -0.0009(4)
N3 0.0320(6) 0.0150(6) 0.0271(7) -0.0009(5) 0.0135(5) -0.0017(4)
N1 0.0310(6) 0.0201(6) 0.0252(7) -0.0005(5) 0.0147(5) 0.0004(5)
C7 0.0231(6) 0.0191(7) 0.0265(8) -0.0017(5) 0.0152(6) -0.0016(5)
C12 0.0184(6) 0.0215(7) 0.0256(8) -0.0043(5) 0.0104(6) 0.0006(5)
C1 0.0261(7) 0.0233(7) 0.0253(8) -0.0007(6) 0.0151(6) -0.0008(5)
C17 0.0206(6) 0.0269(7) 0.0249(8) -0.0020(6) 0.0097(6) 0.0043(5)
C6 0.0222(6) 0.0222(7) 0.0261(8) 0.0004(5) 0.0143(6) -0.0022(5)
C18 0.0216(6) 0.0206(7) 0.0273(8) -0.0024(6) 0.0115(6) 0.0002(5)
C9 0.0261(7) 0.0184(7) 0.0243(8) -0.0018(5) 0.0106(6) -0.0023(5)
C8 0.0263(7) 0.0186(7) 0.0262(8) -0.0002(5) 0.0161(6) -0.0016(5)
C13 0.0241(7) 0.0179(6) 0.0271(8) -0.0021(5) 0.0089(6) -0.0009(5)
C14 0.0286(7) 0.0177(7) 0.0261(8) -0.0031(5) 0.0113(6) 0.0003(5)
C11 0.0206(6) 0.0214(7) 0.0253(8) -0.0039(5) 0.0113(6) 0.0005(5)
C5 0.0252(7) 0.0224(7) 0.0289(8) -0.0023(6) 0.0138(6) -0.0042(5)
C10 0.0231(6) 0.0225(7) 0.0280(8) -0.0043(6) 0.0135(6) -0.0031(5)
C15 0.0220(7) 0.0222(7) 0.0325(8) -0.0052(6) 0.0123(6) -0.0030(5)
C16 0.0185(6) 0.0271(7) 0.0284(8) -0.0074(6) 0.0075(6) -0.0005(5)
C2 0.0331(7) 0.0230(7) 0.0314(8) 0.0027(6) 0.0163(7) 0.0022(6)
C3 0.0269(7) 0.0304(8) 0.0261(8) 0.0038(6) 0.0108(6) 0.0005(6)
C4 0.0252(7) 0.0294(8) 0.0246(8) -0.0027(6) 0.0108(6) -0.0052(6)
C19 0.0299(7) 0.0319(8) 0.0308(9) 0.0033(6) 0.0116(7) 0.0041(6)

loop_
_atom_type_symbol
_atom_type_description
_atom_type_scat_dispersion_real
_atom_type_scat_dispersion_imag
_atom_type_scat_source
C C 0.0033 0.0016 'International Tables Vol C Tables 4.2.6.8 and 6.1.1.4'
H H 0.0000 0.0000 'International Tables Vol C Tables 4.2.6.8 and 6.1.1.4'
N N 0.0061 0.0033 'International Tables Vol C Tables 4.2.6.8 and 6.1.1.4'
O O 0.0106 0.0060 'International Tables Vol C Tables 4.2.6.8 and 6.1.1.4'

loop_
_geom_angle_atom_site_label_1
_geom_angle_atom_site_label_2
_geom_angle_atom_site_label_3
_geom_angle
_geom_angle_site_symmetry_1
_geom_angle_site_symmetry_3
C17 O1 C19 116.83(11) . .
C7 N2 C6 117.63(13) . .
C7 N4 C14 118.79(11) . .
C7 N4 C10 117.93(12) . .
C14 N4 C10 115.42(11) . .
C8 N3 C9 122.30(12) . .
C8 N1 C1 117.49(13) . .
N2 C7 N4 120.35(13) . .
N2 C7 C8 121.55(12) . .
N4 C7 C8 118.04(12) . .
C18 C12 C13 119.68(13) . .
C11 C12 C18 119.90(13) . .
C11 C12 C13 120.38(13) . .
N1 C1 C6 120.82(13) . .
N1 C1 C2 120.21(13) . .
C6 C1 C2 118.90(13) . .
O1 C17 C18 124.36(13) . .
O1 C17 C16 116.00(12) . .
C18 C17 C16 119.64(13) . .
N2 C6 C1 121.14(13) . .
N2 C6 C5 119.53(13) . .
C1 C6 C5 119.23(13) . .
C17 C18 C12 120.73(14) . .
N3 C9 C10 111.46(11) . .
N3 C8 C7 119.25(12) . .
N1 C8 N3 119.52(13) . .
N1 C8 C7 121.23(12) . .
C12 C13 C14 111.35(12) . .
N4 C14 C13 108.80(11) . .
C12 C11 C10 122.39(12) . .
C12 C11 C15 118.49(13) . .
C15 C11 C10 119.12(13) . .
C4 C5 C6 120.82(14) . .
N4 C10 C9 108.83(11) . .
N4 C10 C11 111.58(12) . .
C9 C10 C11 109.91(11) . .
C16 C15 C11 121.52(14) . .
C15 C16 C17 119.53(13) . .
C3 C2 C1 121.04(14) . .
C2 C3 C4 119.80(14) . .
C5 C4 C3 120.18(13) . .

loop_
_geom_bond_atom_site_label_1
_geom_bond_atom_site_label_2
_geom_bond_distance
_geom_bond_site_symmetry_2
O1 C17 1.3781(18) .
O1 C19 1.4218(19) .
N2 C7 1.3092(18) .
N2 C6 1.3834(18) .
N4 C7 1.3747(18) .
N4 C14 1.4590(17) .
N4 C10 1.4698(17) .
N3 C9 1.4507(18) .
N3 C8 1.3526(18) .
N1 C1 1.3852(18) .
N1 C8 1.3200(18) .
C7 C8 1.4610(19) .
C12 C18 1.400(2) .
C12 C13 1.5145(19) .
C12 C11 1.388(2) .
C1 C6 1.406(2) .
C1 C2 1.409(2) .
C17 C18 1.3878(19) .
C17 C16 1.391(2) .
C6 C5 1.408(2) .
C9 C10 1.5194(19) .
C13 C14 1.515(2) .
C11 C10 1.520(2) .
C11 C15 1.4071(19) .
C5 C4 1.374(2) .
C15 C16 1.380(2) .
C2 C3 1.378(2) .
C3 C4 1.399(2) .
